data_2006912
loop_
_publ_author_name
'Parvez, Masood'
'Gul, Waseem'
'Anwar, Saeed'

_publ_contact_author
;
    Masood Parvez
    Department of Chemistry
    University of Calgary
    2500 University Drive N.W.
    Calgary, Alberta, Canada T2N 1N4
;
_publ_section_title
;
 Chasmanthinine
;
_journal_issue 1
_journal_name_full 'Acta Crystallographica Section C'
_journal_page_first 125
_journal_page_last 126
_journal_paper_doi 10.1107/S0108270197013449
_journal_volume 54
_journal_year 1998
_chemical_formula_analytical 'C36 H49 N O9'
_chemical_formula_moiety 'C36 H49 N O9'
_chemical_formula_structural 'C36 H49 N O9'
_chemical_formula_sum 'C36 H49 N O9'
_chemical_formula_weight 639.78
_chemical_name_common chasmanthinine
_space_group_IT_number 19
_symmetry_cell_setting orthorhombic
_symmetry_space_group_name_Hall 'P 2ac 2ab'
_symmetry_space_group_name_H-M 'P 21 21 21'
_cell_angle_alpha 90.0
_cell_angle_beta 90.0
_cell_angle_gamma 90.0
_cell_formula_units_Z 4
_cell_length_a 8.300(2)
_cell_length_b 14.813(5)
_cell_length_c 27.654(6)
_cell_measurement_reflns_used 25
_cell_measurement_temperature 293.0(10)
_cell_measurement_theta_max 30
_cell_measurement_theta_min 20
_cell_volume 3400.0(16)
_computing_cell_refinement 'CAD4 Software'
_computing_data_collection 'CAD4 Software (Enraf-Nonius, 1989)'
_computing_data_reduction 'TEXSAN (Molecular Structure Corporation, 1994)'
_computing_molecular_graphics 'ORTEPII (Johnson, 1976) in TEXSAN'
_computing_publication_material SHELXL93
_computing_structure_refinement 'SHELXL93 (Sheldrick, 1993)'
_computing_structure_solution 'SAPI91 (Fan, 1991)'
_diffrn_ambient_temperature 293.0(10)
_diffrn_measurement_device 'Enraf-Nonius CAD4'
_diffrn_measurement_method '\w/2\q scans'
_diffrn_radiation_monochromator graphite
_diffrn_radiation_source 'fine-focus sealed tube'
_diffrn_radiation_type 'Cu K\a'
_diffrn_radiation_wavelength 1.54178
_diffrn_reflns_av_R_equivalents 0.0408
_diffrn_reflns_av_sigmaI/netI 0.0201
_diffrn_reflns_limit_h_max 9
_diffrn_reflns_limit_h_min 0
_diffrn_reflns_limit_k_max 17
_diffrn_reflns_limit_k_min 0
_diffrn_reflns_limit_l_max 33
_diffrn_reflns_limit_l_min -30
_diffrn_reflns_number 5751
_diffrn_reflns_theta_max 67.6
_diffrn_reflns_theta_min 5.0
_diffrn_standards_decay_% none
_diffrn_standards_interval_count 200
_diffrn_standards_interval_time '2 h'
_diffrn_standards_number 3
_exptl_absorpt_coefficient_mu 0.727
_exptl_absorpt_correction_type none
_exptl_crystal_colour colourless
_exptl_crystal_density_diffrn 1.250
_exptl_crystal_density_meas ?
_exptl_crystal_description prismatic
_exptl_crystal_F_000 1376
_exptl_crystal_size_max 0.50
_exptl_crystal_size_mid 0.43
_exptl_crystal_size_min 0.40
_refine_diff_density_max 0.237
_refine_diff_density_min -0.201
_refine_ls_abs_structure_details 'Flack (1983)'
_refine_ls_abs_structure_Flack 0.1(3)
_refine_ls_extinction_method none
_refine_ls_goodness_of_fit_all 1.078
_refine_ls_goodness_of_fit_obs 1.045
_refine_ls_hydrogen_treatment 'H atoms riding'
_refine_ls_matrix_type full
_refine_ls_number_parameters 459
_refine_ls_number_reflns 5002
_refine_ls_number_restraints 45
_refine_ls_restrained_S_all 1.253
_refine_ls_restrained_S_obs 1.058
_refine_ls_R_factor_all 0.0605
_refine_ls_R_factor_obs .0511
_refine_ls_shift/esd_max 0.010
_refine_ls_shift/esd_mean 0.003
_refine_ls_structure_factor_coef Fsqd
_refine_ls_weighting_details 'w = 1/[\s^2^(Fo^2^)+(0.062P)^2^+2.05P] where P=(Fo^2^+2Fc^2^)/3'
_refine_ls_weighting_scheme calc
_refine_ls_wR_factor_all 0.1513
_refine_ls_wR_factor_obs .1262
_reflns_number_observed 4727
_reflns_number_total 5037
_reflns_observed_criterion 'I > 2\s(I) '
_cod_data_source_file fg1328.cif
_cod_data_source_block Chasmanthinine
_cod_depositor_comments
;
The following automatic conversions were performed:

'_exptl_crystal_density_meas' value ' not measured ' was changed to
'?' - the value is perceived as not measured.

Automatic conversion script
Id: cif_fix_values 3008 2015-01-20 13:52:24Z robertas 

The following automatic conversions were performed:

'_refine_ls_weighting_scheme' value 'calc w =
1/[\s^2^(Fo^2^)+(0.062P)^2^+2.05P] where P=(Fo^2^+2Fc^2^)/3' was
changed to 'calc'. New tag '_refine_ls_weighting_details' was
created. The value of the new tag was set to 'w =
1/[\s^2^(Fo^2^)+(0.062P)^2^+2.05P] where P=(Fo^2^+2Fc^2^)/3'.

Automatic conversion script
Id: cif_fix_values 3143 2015-03-26 13:38:13Z robertas 
;
_cod_original_sg_symbol_H-M 'P 21 21 21 '
_cod_database_code 2006912

loop_
_symmetry_equiv_pos_as_xyz
'x, y, z'
'-x+1/2, -y, z+1/2'
'x+1/2, -y+1/2, -z'
'-x, y+1/2, -z+1/2'

loop_
_atom_site_aniso_label
_atom_site_aniso_U_11
_atom_site_aniso_U_22
_atom_site_aniso_U_33
_atom_site_aniso_U_12
_atom_site_aniso_U_13
_atom_site_aniso_U_23
O1 .0527(13) .0741(15) .0437(11) .0001(12) .0093(10) .0072(11)
O2 .118(2) .067(2) .065(2) -.035(2) -.012(2) -.0090(14)
O3 .0527(12) .0570(13) .0501(12) -.0131(11) .0089(10) -.0129(11)
O4 .0386(10) .0487(11) .0429(10) -.0048(9) .0045(9) .0054(9)
O5 .0401(12) .077(2) .0693(15) .0039(12) .0022(11) .0048(14)
O6 .0574(13) .0664(15) .0602(14) .0016(12) .0057(12) -.0215(12)
O7 .072(2) .073(2) .074(2) .0188(14) -.0353(14) -.0286(14)
O8 .0525(12) .0455(11) .0499(12) -.0058(10) -.0068(10) .0036(10)
O9 .095(2) .088(2) .073(2) -.016(2) -.034(2) .026(2)
N1 .0375(12) .0436(13) .0482(14) -.0024(11) -.0092(11) .0035(12)
C1 .0360(15) .060(2) .045(2) -.0024(14) -.0003(13) .009(2)
C2 .041(2) .067(2) .064(2) -.012(2) .001(2) .014(2)
C3 .041(2) .061(2) .065(2) -.017(2) -.008(2) .008(2)
C4 .045(2) .049(2) .049(2) -.0086(14) -.0089(14) .0026(15)
C5 .0391(14) .047(2) .0395(14) -.0042(13) -.0072(12) .0067(14)
C6 .044(2) .044(2) .0366(14) -.0079(14) .0003(13) -.0020(13)
C7 .0313(13) .045(2) .0417(15) -.0009(12) .0026(12) -.0002(13)
C8 .0358(14) .043(2) .0365(14) -.0034(13) .0018(12) .0039(13)
C9 .0348(14) .045(2) .046(2) -.0002(13) -.0017(12) -.0014(14)
C10 .0334(14) .049(2) .052(2) -.0005(13) .0029(13) -.0006(15)
C11 .0329(13) .046(2) .0409(15) -.0028(13) .0000(12) .0035(13)
C12 .059(2) .072(2) .056(2) -.017(2) .017(2) -.016(2)
C13 .050(2) .047(2) .054(2) .0014(15) .0076(15) -.008(2)
C14 .0378(15) .046(2) .052(2) -.0002(13) -.0033(13) -.0020(15)
C15 .0378(14) .050(2) .044(2) -.0064(14) -.0032(13) -.0024(14)
C16 .060(2) .048(2) .039(2) .001(2) -.0017(15) .0000(14)
C17 .0375(14) .0406(15) .0397(15) -.0019(13) -.0017(12) .0003(13)
C18 .069(2) .059(2) .052(2) -.021(2) -.014(2) -.002(2)
C19 .049(2) .047(2) .048(2) -.0055(15) -.0063(14) -.0002(15)
C20 .076(3) .076(2) .062(2) .001(2) .031(2) .010(2)
C21 .136(13) .074(7) .106(10) -.044(8) -.027(8) -.024(7)
C21A .122(12) .114(10) .058(6) -.046(8) -.005(6) -.030(6)
C22 .062(2) .078(3) .056(2) -.010(2) .020(2) -.015(2)
C23 .040(2) .055(2) .051(2) -.006(2) .0077(14) -.003(2)
C24 .065(2) .090(3) .077(3) -.011(2) .027(2) .016(2)
C25 .064(6) .093(7) .068(6) .024(6) -.007(5) -.024(6)
C25A .068(6) .121(9) .064(7) .029(6) -.036(7) -.013(6)
C26 .071(2) .050(2) .051(2) -.006(2) -.010(2) .008(2)
C27 .084(3) .059(2) .052(2) -.019(2) -.004(2) .014(2)
C28 .069(2) .047(2) .049(2) -.006(2) .009(2) -.002(2)
C29 .064(2) .048(2) .058(2) -.011(2) .009(2) -.008(2)
C30 .065(2) .056(2) .092(3) -.010(2) .002(2) -.004(2)
C31 .071(3) .071(3) .138(4) -.005(2) -.019(3) -.016(3)
C32 .080(3) .079(3) .152(5) -.034(3) .004(3) -.018(3)
C33 .109(4) .068(3) .112(4) -.043(3) .023(3) -.005(3)
C34 .096(3) .065(2) .072(3) -.021(2) .005(2) -.001(2)
C35 .045(2) .058(2) .070(2) .002(2) -.017(2) .008(2)
C36 .068(2) .061(2) .086(3) .009(2) -.019(2) .004(2)

loop_
_atom_site_label
_atom_site_fract_x
_atom_site_fract_y
_atom_site_fract_z
_atom_site_U_iso_or_equiv
_atom_site_thermal_displace_type
_atom_site_calc_flag
_atom_site_refinement_flags
_atom_site_occupancy
_atom_site_disorder_group
_atom_site_type_symbol
O1 .6756(3) .4908(2) .78360(8) .0568(6) Uani d . 1 . O
O2 .6810(4) .7060(2) .97521(9) .0836(9) Uani d D 1 . O
O3 .3704(3) .5074(2) .97457(8) .0533(6) Uani d . 1 . O
O4 .2104(2) .29439(14) .92058(7) .0434(5) Uani d . 1 . O
O5 -.0203(3) .3688(2) .90565(9) .0620(6) Uani d . 1 . O
O6 .5116(3) .1715(2) .76803(9) .0613(6) Uani d . 1 . O
O7 .2112(3) .2179(2) .76602(10) .0731(8) Uani d D 1 . O
O8 .3259(3) .14510(14) .86023(8) .0493(5) Uani d . 1 . O
O9 .4138(4) .0926(2) .93175(10) .0853(9) Uani d . 1 . O
N1 .4303(3) .5853(2) .85569(9) .0431(6) Uani d . 1 . N
C1 .7320(4) .4889(2) .83278(11) .0472(7) Uani d . 1 . C
C2 .7914(4) .5824(2) .84567(13) .0573(9) Uani d . 1 . C
C3 .7988(4) .5983(2) .89916(12) .0556(8) Uani d . 1 . C
C4 .6367(4) .5784(2) .92393(12) .0475(7) Uani d . 1 . C
C5 .6035(4) .4761(2) .92026(10) .0419(7) Uani d . 1 . C
C6 .4345(4) .4468(2) .93945(10) .0416(7) Uani d . 1 . C
C7 .3287(3) .4383(2) .89367(10) .0393(6) Uani d . 1 . C
C8 .3019(3) .3386(2) .88106(10) .0386(6) Uani d . 1 . C
C9 .4647(3) .2894(2) .88364(11) .0418(7) Uani d . 1 . C
C10 .6014(3) .3444(2) .85939(11) .0448(7) Uani d . 1 . C
C11 .5964(3) .4491(2) .86545(10) .0401(7) Uani d . 1 . C
C12 .6021(4) .3074(3) .80684(13) .0623(10) Uani d . 1 . C
C13 .4691(4) .2375(2) .80314(12) .0503(8) Uani d . 1 . C
C14 .4645(4) .2019(2) .85442(11) .0455(7) Uani d . 1 . C
C15 .2129(4) .3227(2) .83269(11) .0438(7) Uani d . 1 . C
C16 .3083(4) .2833(2) .79000(11) .0492(7) Uani d D 1 . C
C17 .4292(3) .4856(2) .85460(10) .0393(6) Uani d . 1 . C
C18 .6551(5) .6111(2) .97610(12) .0601(9) Uani d D 1 . C
C19 .4941(4) .6279(2) .89992(11) .0482(7) Uani d . 1 . C
C20 .7984(5) .4846(3) .74901(13) .0714(11) Uani d . 1 . C
C21 .6495(14) .7494(8) 1.0202(3) .105(6) Uani d PD .50 . C
C21A .7241(14) .7392(9) 1.0218(2) .098(5) Uani d PD .50 . C
C22 .2350(4) .4730(3) .99992(13) .0653(10) Uani d . 1 . C
C23 .0551(4) .3143(2) .92843(12) .0486(8) Uani d . 1 . C
C24 -.0117(5) .2596(3) .96858(15) .0775(12) Uani d . 1 . C
C25 .0628(9) .2449(8) .7445(5) .075(4) Uani d PD .50 . C
C25A .1026(12) .2640(7) .7346(4) .085(4) Uani d PD .50 . C
C26 .3147(5) .0936(2) .89978(12) .0574(9) Uani d . 1 . C
C27 .1656(5) .0402(3) .89904(13) .0649(10) Uani d . 1 . C
C28 .0544(4) .0471(2) .86523(12) .0547(8) Uani d . 1 . C
C29 -.0961(3) -.0045(2) .85991(9) .0565(8) Uani d G 1 . C
C30 -.2049(3) .0234(2) .82472(9) .0712(11) Uani d G 1 . C
C31 -.3498(3) -.0224(2) .81881(12) .093(2) Uani d G 1 . C
C32 -.3859(3) -.0959(2) .84808(14) .104(2) Uani d G 1 . C
C33 -.2771(4) -.1238(2) .88326(12) .096(2) Uani d G 1 . C
C34 -.1322(4) -.0780(2) .88918(9) .0778(12) Uani d G 1 . C
C35 .2755(4) .6237(2) .84236(14) .0575(9) Uani d . 1 . C
C36 .2811(5) .7252(2) .8346(2) .0715(11) Uani d . 1 . C
H6 .4167 .1486 .7532 .079(2) Uiso calc R 1 . H
H1 .8215 .4490 .8342 .079(2) Uiso calc R 1 . H
H2A .8958 .5908 .8323 .079(2) Uiso calc R 1 . H
H2B .7218 .6259 .8315 .079(2) Uiso calc R 1 . H
H3A .8280 .6593 .9051 .079(2) Uiso calc R 1 . H
H3B .8797 .5608 .9128 .079(2) Uiso calc R 1 . H
H5 .6859 .4432 .9363 .079(2) Uiso calc R 1 . H
H6A .4443 .3888 .9538 .079(2) Uiso calc R 1 . H
H7 .2286 .4683 .8981 .079(2) Uiso calc R 1 . H
H9 .4915 .2770 .9164 .079(2) Uiso calc R 1 . H
H10 .6992 .3247 .8738 .079(2) Uiso calc R 1 . H
H12A .5836 .3551 .7845 .079(2) Uiso calc R 1 . H
H12B .7034 .2807 .7997 .079(2) Uiso calc R 1 . H
H14 .5597 .1685 .8610 .079(2) Uiso calc R 1 . H
H15A .1248 .2834 .8389 .079(2) Uiso calc R 1 . H
H15B .1690 .3788 .8226 .079(2) Uiso calc R 1 . H
H16 .3302 .3308 .7679 .079(2) Uiso calc R 1 . H
H17 .3957 .4654 .8236 .079(2) Uiso calc R 1 . H
H18A .5605 .5975 .9940 .079(2) Uiso calc R 1 . H
H18B .7438 .5817 .9911 .079(2) Uiso calc R 1 . H
H19A .4091 .6324 .9228 .079(2) Uiso calc R 1 . H
H19B .5273 .6876 .8922 .079(2) Uiso calc R 1 . H
H20A .7527 .4862 .7175 .079(2) Uiso calc R 1 . H
H20B .8553 .4295 .7532 .079(2) Uiso calc R 1 . H
H20C .8706 .5339 .7528 .079(2) Uiso calc R 1 . H
H21A .6681 .8124 1.0172 .079(2) Uiso d PD .50 . H
H21B .7186 .7255 1.0444 .079(2) Uiso d PD .50 . H
H21C .5405 .7394 1.0293 .079(2) Uiso d PD .50 . H
H21D .7484 .8017 1.0197 .079(2) Uiso d PD .50 . H
H21E .8160 .7076 1.0333 .079(2) Uiso d PD .50 . H
H21F .6370 .7305 1.0436 .079(2) Uiso d PD .50 . H
H22A .1988 .5166 1.0226 .079(2) Uiso calc R 1 . H
H22B .2647 .4193 1.0165 .079(2) Uiso calc R 1 . H
H22C .1510 .4600 .9776 .079(2) Uiso calc R 1 . H
H24A .0700 .2212 .9811 .079(2) Uiso calc R 1 . H
H24B -.0985 .2239 .9569 .079(2) Uiso calc R 1 . H
H24C -.0493 .2985 .9934 .079(2) Uiso calc R 1 . H
H25A .0038 .1929 .7349 .079(2) Uiso d PD .50 . H
H25B .0839 .2813 .7169 .079(2) Uiso d PD .50 . H
H25C .0012 .2785 .7671 .079(2) Uiso d PD .50 . H
H25D .0554 .2220 .7128 .079(2) Uiso d PD .50 . H
H25E .1596 .3086 .7168 .079(2) Uiso d PD .50 . H
H25F .0204 .2921 .7531 .079(2) Uiso d PD .50 . H
H27 .1483 -.0018 .9244 .079(2) Uiso calc R 1 . H
H28 .0740 .0914 .8411 .079(2) Uiso calc R 1 . H
H30 -.1802 .0736 .8047 .079(2) Uiso calc R 1 . H
H31 -.4241 -.0034 .7948 .079(2) Uiso calc R 1 . H
H32 -.4849 -.1272 .8440 .079(2) Uiso calc R 1 . H
H33 -.3018 -.1740 .9033 .079(2) Uiso calc R 1 . H
H34 -.0578 -.0970 .9132 .079(2) Uiso calc R 1 . H
H35A .1996 .6107 .8671 .079(2) Uiso calc R 1 . H
H35B .2389 .5956 .8135 .079(2) Uiso calc R 1 . H
H36A .1769 .7463 .8260 .079(2) Uiso calc R 1 . H
H36B .3549 .7387 .8093 .079(2) Uiso calc R 1 . H
H36C .3151 .7539 .8635 .079(2) Uiso calc R 1 . H

loop_
_atom_type_symbol
_atom_type_description
_atom_type_scat_dispersion_real
_atom_type_scat_dispersion_imag
_atom_type_scat_source
C C .0181 .0091 'International Tables Vol C Tables 4.2.6.8 and 6.1.1.4'
H H .0000 .0000 'International Tables Vol C Tables 4.2.6.8 and 6.1.1.4'
N N .0311 .0180 'International Tables Vol C Tables 4.2.6.8 and 6.1.1.4'
O O .0492 .0322 'International Tables Vol C Tables 4.2.6.8 and 6.1.1.4'

loop_
_geom_angle_atom_site_label_1
_geom_angle_atom_site_label_2
_geom_angle_atom_site_label_3
_geom_angle
_geom_angle_publ_flag
C20 O1 C1 114.1(3) n
C18 O2 C21 113.8(6) n
C18 O2 C21A 111.3(6) n
C22 O3 C6 114.0(2) n
C23 O4 C8 121.0(2) n
C16 O7 C25 119.6(5) n
C16 O7 C25A 108.4(5) n
C26 O8 C14 118.9(3) n
C19 N1 C17 116.6(2) n
C35 N1 C17 112.4(2) n
C35 N1 C19 111.1(3) n
O1 C1 C2 108.1(3) n
O1 C1 C11 108.7(2) n
C2 C1 C11 116.4(3) n
C3 C2 C1 112.9(3) n
C2 C3 C4 111.9(3) n
C18 C4 C3 105.8(3) n
C18 C4 C5 113.0(3) n
C3 C4 C5 108.4(3) n
C18 C4 C19 109.4(3) n
C3 C4 C19 112.8(3) n
C5 C4 C19 107.5(2) n
C4 C5 C6 114.3(3) n
C4 C5 C11 108.7(2) n
C6 C5 C11 102.9(2) n
O3 C6 C7 113.4(2) n
O3 C6 C5 113.1(2) n
C7 C6 C5 104.7(2) n
C17 C7 C8 111.0(2) n
C17 C7 C6 103.4(2) n
C8 C7 C6 110.3(2) n
O4 C8 C7 109.4(2) n
O4 C8 C9 101.9(2) n
C7 C8 C9 108.6(2) n
O4 C8 C15 109.0(2) n
C7 C8 C15 114.4(2) n
C9 C8 C15 112.8(2) n
C14 C9 C8 112.2(2) n
C14 C9 C10 102.6(2) n
C8 C9 C10 112.0(2) n
C9 C10 C12 102.8(2) n
C9 C10 C11 117.2(2) n
C12 C10 C11 116.8(3) n
C17 C11 C10 110.9(2) n
C17 C11 C1 114.2(2) n
C10 C11 C1 107.1(2) n
C17 C11 C5 97.7(2) n
C10 C11 C5 110.9(2) n
C1 C11 C5 115.9(2) n
C13 C12 C10 107.5(3) n
O6 C13 C14 113.9(3) n
O6 C13 C12 109.6(3) n
C14 C13 C12 101.1(3) n
O6 C13 C16 110.9(3) n
C14 C13 C16 110.7(3) n
C12 C13 C16 110.2(3) n
O8 C14 C13 109.2(2) n
O8 C14 C9 116.1(2) n
C13 C14 C9 101.6(2) n
C16 C15 C8 118.4(3) n
O7 C16 C15 108.9(3) n
O7 C16 C13 107.5(2) n
C15 C16 C13 115.6(3) n
N1 C17 C11 110.2(2) n
N1 C17 C7 116.4(2) n
C11 C17 C7 101.3(2) n
O2 C18 C4 108.2(3) n
N1 C19 C4 115.4(3) n
C21A C21 O2 77.0(4) n
C21 C21A O2 77.1(4) n
O5 C23 O4 124.4(3) n
O5 C23 C24 124.5(3) n
O4 C23 C24 111.2(3) n
C25A C25 O7 79.7(5) n
C25 C25A O7 79.5(5) n
O9 C26 O8 124.0(3) n
O9 C26 C27 125.3(3) n
O8 C26 C27 110.8(3) n
C28 C27 C26 123.9(3) n
C27 C28 C29 128.7(3) n
C30 C29 C34 120.0 n
C30 C29 C28 117.9(2) n
C34 C29 C28 122.1(2) n
C31 C30 C29 120.0 n
C30 C31 C32 120.0 n
C33 C32 C31 120.0 n
C32 C33 C34 120.0 n
C33 C34 C29 120.0 n
N1 C35 C36 113.3(3) n

loop_
_geom_bond_atom_site_label_1
_geom_bond_atom_site_label_2
_geom_bond_site_symmetry_2
_geom_bond_distance
_geom_bond_publ_flag
O1 C1 . 1.438(4) n
O1 C20 . 1.401(4) n
O2 C18 . 1.423(4) n
O2 C21 . 1.424(2) n
O2 C21A . 1.423(2) n
O3 C6 . 1.425(4) n
O3 C22 . 1.419(4) n
O4 C8 . 1.483(3) n
O4 C23 . 1.340(4) n
O5 C23 . 1.201(4) n
O6 C13 . 1.423(4) n
O7 C16 . 1.424(4) n
O7 C25 . 1.425(2) n
O7 C25A . 1.426(2) n
O8 C14 . 1.434(4) n
O8 C26 . 1.336(4) n
O9 C26 . 1.208(4) n
N1 C17 . 1.477(4) n
N1 C19 . 1.475(4) n
N1 C35 . 1.453(4) n
C1 C2 . 1.513(5) n
C1 C11 . 1.559(4) n
C2 C3 . 1.499(5) n
C3 C4 . 1.538(5) n
C4 C18 . 1.529(4) n
C4 C5 . 1.542(4) n
C4 C19 . 1.543(4) n
C5 C6 . 1.561(4) n
C5 C11 . 1.569(4) n
C6 C7 . 1.546(4) n
C7 C17 . 1.534(4) n
C7 C8 . 1.535(4) n
C8 C9 . 1.536(4) n
C8 C15 . 1.546(4) n
C9 C14 . 1.527(4) n
C9 C10 . 1.550(4) n
C10 C12 . 1.553(5) n
C10 C11 . 1.560(4) n
C11 C17 . 1.519(4) n
C12 C13 . 1.517(5) n
C13 C14 . 1.514(5) n
C13 C16 . 1.540(5) n
C15 C16 . 1.536(4) n
C21 C21A . .64(2) n
C23 C24 . 1.482(5) n
C25 C25A . .51(2) n
C26 C27 . 1.469(5) n
C27 C28 . 1.318(5) n
C28 C29 . 1.472(4) n
C29 C30 . 1.39 n
C29 C34 . 1.39 n
C30 C31 . 1.39 n
C31 C32 . 1.39 n
C32 C33 . 1.39 n
C33 C34 . 1.39 n
C35 C36 . 1.519(5) n

loop_
_geom_torsion_atom_site_label_1
_geom_torsion_atom_site_label_2
_geom_torsion_atom_site_label_3
_geom_torsion_atom_site_label_4
_geom_torsion
_geom_torsion_publ_flag
C20 O1 C1 C2 80.5(3) n
C20 O1 C1 C11 -152.3(3) n
O1 C1 C2 C3 159.9(3) n
C11 C1 C2 C3 37.3(4) n
C1 C2 C3 C4 -54.1(4) n
C2 C3 C4 C18 -171.5(3) n
C2 C3 C4 C5 67.0(4) n
C2 C3 C4 C19 -52.0(4) n
C18 C4 C5 C6 68.8(3) n
C3 C4 C5 C6 -174.3(2) n
C19 C4 C5 C6 -52.0(3) n
C18 C4 C5 C11 -176.9(3) n
C3 C4 C5 C11 -60.0(3) n
C19 C4 C5 C11 62.3(3) n
C22 O3 C6 C7 73.7(3) n
C22 O3 C6 C5 -167.3(3) n
C4 C5 C6 O3 -25.4(3) n
C11 C5 C6 O3 -143.2(2) n
C4 C5 C6 C7 98.5(3) n
C11 C5 C6 C7 -19.2(3) n
O3 C6 C7 C17 109.9(3) n
C5 C6 C7 C17 -13.8(3) n
O3 C6 C7 C8 -131.4(3) n
C5 C6 C7 C8 104.9(3) n
C23 O4 C8 C7 69.7(3) n
C23 O4 C8 C9 -175.4(2) n
C23 O4 C8 C15 -55.9(3) n
C17 C7 C8 O4 177.7(2) n
C6 C7 C8 O4 63.7(3) n
C17 C7 C8 C9 67.2(3) n
C6 C7 C8 C9 -46.7(3) n
C17 C7 C8 C15 -59.8(3) n
C6 C7 C8 C15 -173.7(2) n
O4 C8 C9 C14 86.0(3) n
C7 C8 C9 C14 -158.6(2) n
C15 C8 C9 C14 -30.7(3) n
O4 C8 C9 C10 -159.3(2) n
C7 C8 C9 C10 -43.9(3) n
C15 C8 C9 C10 84.0(3) n
C14 C9 C10 C12 27.7(3) n
C8 C9 C10 C12 -92.8(3) n
C14 C9 C10 C11 157.2(3) n
C8 C9 C10 C11 36.8(4) n
C9 C10 C11 C17 -47.7(3) n
C12 C10 C11 C17 74.9(3) n
C9 C10 C11 C1 -173.0(2) n
C12 C10 C11 C1 -50.3(3) n
C9 C10 C11 C5 59.7(3) n
C12 C10 C11 C5 -177.7(2) n
O1 C1 C11 C17 -44.0(3) n
C2 C1 C11 C17 78.4(3) n
O1 C1 C11 C10 79.3(3) n
C2 C1 C11 C10 -158.4(3) n
O1 C1 C11 C5 -156.4(2) n
C2 C1 C11 C5 -34.0(4) n
C4 C5 C11 C17 -76.7(3) n
C6 C5 C11 C17 44.9(3) n
C4 C5 C11 C10 167.4(2) n
C6 C5 C11 C10 -71.0(3) n
C4 C5 C11 C1 45.0(3) n
C6 C5 C11 C1 166.6(3) n
C9 C10 C12 C13 1.2(4) n
C11 C10 C12 C13 -128.5(3) n
C10 C12 C13 O6 -150.4(3) n
C10 C12 C13 C14 -29.8(3) n
C10 C12 C13 C16 87.3(3) n
C26 O8 C14 C13 167.8(3) n
C26 O8 C14 C9 -78.2(3) n
O6 C13 C14 O8 -72.3(3) n
C12 C13 C14 O8 170.3(3) n
C16 C13 C14 O8 53.5(3) n
O6 C13 C14 C9 164.6(2) n
C12 C13 C14 C9 47.1(3) n
C16 C13 C14 C9 -69.7(3) n
C8 C9 C14 O8 -45.1(3) n
C10 C9 C14 O8 -165.5(2) n
C8 C9 C14 C13 73.2(3) n
C10 C9 C14 C13 -47.1(3) n
O4 C8 C15 C16 -127.7(3) n
C7 C8 C15 C16 109.6(3) n
C9 C8 C15 C16 -15.2(4) n
C25 O7 C16 C15 61.7(7) n
C25A O7 C16 C15 81.0(7) n
C25 O7 C16 C13 -172.3(7) n
C25A O7 C16 C13 -153.1(6) n
C8 C15 C16 O7 138.5(3) n
C8 C15 C16 C13 17.4(4) n
O6 C13 C16 O7 32.4(4) n
C14 C13 C16 O7 -95.1(3) n
C12 C13 C16 O7 153.9(3) n
O6 C13 C16 C15 154.2(3) n
C14 C13 C16 C15 26.8(4) n
C12 C13 C16 C15 -84.2(3) n
C35 N1 C17 C11 176.2(3) n
C19 N1 C17 C11 -54.0(3) n
C35 N1 C17 C7 -69.3(3) n
C19 N1 C17 C7 60.6(3) n
C10 C11 C17 N1 -174.3(2) n
C1 C11 C17 N1 -53.2(3) n
C5 C11 C17 N1 69.8(3) n
C10 C11 C17 C7 61.8(3) n
C1 C11 C17 C7 -177.0(2) n
C5 C11 C17 C7 -54.1(2) n
C8 C7 C17 N1 165.4(2) n
C6 C7 C17 N1 -76.4(3) n
C8 C7 C17 C11 -75.1(3) n
C6 C7 C17 C11 43.1(3) n
C21A O2 C18 C4 -170.9(6) n
C21 O2 C18 C4 161.1(6) n
C3 C4 C18 O2 63.0(4) n
C5 C4 C18 O2 -178.5(3) n
C19 C4 C18 O2 -58.8(4) n
C35 N1 C19 C4 166.5(3) n
C17 N1 C19 C4 36.0(4) n
C18 C4 C19 N1 -162.2(3) n
C3 C4 C19 N1 80.3(3) n
C5 C4 C19 N1 -39.1(4) n
C18 O2 C21 C21A 90.(2) n
C21A O2 C21 C21A 0.00(2) n
O2 C21 C21A O2 0.000(9) n
C18 O2 C21A C21 -101.(2) n
C21 O2 C21A C21 0.00(2) n
C8 O4 C23 O5 -1.4(5) n
C8 O4 C23 C24 178.0(3) n
C16 O7 C25 C25A 62.(3) n
C25A O7 C25 C25A 0.000(8) n
O7 C25 C25A O7 0.000(3) n
C16 O7 C25A C25 -126.(3) n
C25 O7 C25A C25 0.000(8) n
C14 O8 C26 O9 1.0(5) n
C14 O8 C26 C27 -179.7(3) n
O9 C26 C27 C28 175.3(4) n
O8 C26 C27 C28 -4.0(5) n
C26 C27 C28 C29 177.8(3) n
C27 C28 C29 C30 171.6(3) n
C27 C28 C29 C34 -7.4(5) n
C34 C29 C30 C31 0.0 n
C28 C29 C30 C31 -179.0(3) n
C29 C30 C31 C32 0.0 n
C30 C31 C32 C33 0.0 n
C31 C32 C33 C34 0.0 n
C32 C33 C34 C29 0.0 n
C30 C29 C34 C33 0.0 n
C28 C29 C34 C33 179.0(3) n
C19 N1 C35 C36 57.5(4) n
C17 N1 C35 C36 -169.8(3) n
